data_2229060
loop_
_publ_author_name
'Wang, Hai-Tao'
'Yuan, Ling'
'Nan, Yi'
'Wang, Rong'
'Zhou, Li'
'Niu, Yang'

_publ_section_title
;
 <i>N</i>'-(2,4-Dichlorobenzylidene)-2-fluorobenzohydrazide
;
_journal_coeditor_code HB5775
_journal_issue 2
_journal_name_full 'Acta Crystallographica Section E'
_journal_page_first o252
_journal_paper_doi 10.1107/S1600536810053249
_journal_volume 67
_journal_year 2011
_chemical_formula_iupac 'C14 H9 Cl2 F N2 O'
_chemical_formula_moiety 'C14 H9 Cl2 F N2 O'
_chemical_formula_sum 'C14 H9 Cl2 F N2 O'
_chemical_formula_weight 311.13
_chemical_name_systematic
;
<i>N</i>'-(2,4-Dichlorobenzylidene)-2-fluorobenzohydrazide
;
_space_group_IT_number 14
_symmetry_cell_setting monoclinic
_symmetry_space_group_name_Hall '-P 2yn'
_symmetry_space_group_name_H-M 'P 1 21/n 1'
_atom_sites_solution_hydrogens geom
_atom_sites_solution_primary direct
_atom_sites_solution_secondary difmap
_audit_creation_method SHELXL-97
_cell_angle_alpha 90.00
_cell_angle_beta 115.033(3)
_cell_angle_gamma 90.00
_cell_formula_units_Z 4
_cell_length_a 7.2310(14)
_cell_length_b 26.145(5)
_cell_length_c 8.0590(16)
_cell_measurement_reflns_used 2459
_cell_measurement_temperature 298(2)
_cell_measurement_theta_max 25.0
_cell_measurement_theta_min 2.7
_cell_volume 1380.5(5)
_computing_cell_refinement 'SAINT (Bruker, 1998)'
_computing_data_collection 'SMART (Bruker, 1998)'
_computing_data_reduction 'SAINT (Bruker, 1998)'
_computing_molecular_graphics 'SHELXTL (Sheldrick, 2008)'
_computing_publication_material 'SHELXTL (Sheldrick, 2008)'
_computing_structure_refinement 'SHELXL97 (Sheldrick, 2008)'
_computing_structure_solution 'SHELXS97 (Sheldrick, 2008)'
_diffrn_ambient_temperature 298(2)
_diffrn_measured_fraction_theta_full 0.980
_diffrn_measured_fraction_theta_max 0.980
_diffrn_measurement_device_type 'Bruker SMART CCD'
_diffrn_measurement_method '\w scans'
_diffrn_radiation_monochromator graphite
_diffrn_radiation_source 'fine-focus sealed tube'
_diffrn_radiation_type MoK\a
_diffrn_radiation_wavelength 0.71073
_diffrn_reflns_av_R_equivalents 0.0286
_diffrn_reflns_av_sigmaI/netI 0.0299
_diffrn_reflns_limit_h_max 9
_diffrn_reflns_limit_h_min -9
_diffrn_reflns_limit_k_max 33
_diffrn_reflns_limit_k_min -33
_diffrn_reflns_limit_l_max 10
_diffrn_reflns_limit_l_min -10
_diffrn_reflns_number 9842
_diffrn_reflns_theta_full 27.00
_diffrn_reflns_theta_max 27.00
_diffrn_reflns_theta_min 1.56
_diffrn_standards_number 0
_exptl_absorpt_coefficient_mu 0.477
_exptl_absorpt_correction_T_max 0.9107
_exptl_absorpt_correction_T_min 0.8982
_exptl_absorpt_correction_type multi-scan
_exptl_absorpt_process_details '(SADABS; Sheldrick, 1996)'
_exptl_crystal_colour colorless
_exptl_crystal_density_diffrn 1.497
_exptl_crystal_density_method 'not measured'
_exptl_crystal_description block
_exptl_crystal_F_000 632
_exptl_crystal_size_max 0.23
_exptl_crystal_size_mid 0.21
_exptl_crystal_size_min 0.20
_refine_diff_density_max 0.660
_refine_diff_density_min -0.265
_refine_ls_extinction_method none
_refine_ls_goodness_of_fit_ref 1.053
_refine_ls_hydrogen_treatment mixed
_refine_ls_matrix_type full
_refine_ls_number_parameters 184
_refine_ls_number_reflns 2963
_refine_ls_number_restraints 1
_refine_ls_restrained_S_all 1.053
_refine_ls_R_factor_all 0.0747
_refine_ls_R_factor_gt 0.0562
_refine_ls_shift/su_max 0.000
_refine_ls_shift/su_mean 0.000
_refine_ls_structure_factor_coef Fsqd
_refine_ls_weighting_details 'calc w=1/[\s^2^(Fo^2^)+(0.0831P)^2^+0.4914P] where P=(Fo^2^+2Fc^2^)/3'
_refine_ls_weighting_scheme calc
_refine_ls_wR_factor_gt 0.1512
_refine_ls_wR_factor_ref 0.1629
_reflns_number_gt 2236
_reflns_number_total 2963
_reflns_threshold_expression I>2\s(I)
_cod_data_source_file hb5775.cif
_cod_data_source_block I
_cod_original_sg_symbol_H-M 'P 21/n'
_cod_database_code 2229060
_cod_database_fobs_code 2229060

loop_
_symmetry_equiv_pos_as_xyz
'x, y, z'
'-x+1/2, y+1/2, -z+1/2'
'-x, -y, -z'
'x-1/2, -y-1/2, z-1/2'

loop_
_atom_site_type_symbol
_atom_site_label
_atom_site_fract_x
_atom_site_fract_y
_atom_site_fract_z
_atom_site_U_iso_or_equiv
_atom_site_adp_type
_atom_site_calc_flag
_atom_site_refinement_flags
_atom_site_occupancy
_atom_site_disorder_assembly
_atom_site_disorder_group
Cl Cl1 0.86585(15) 0.06215(3) 0.64036(10) 0.0753(3) Uani d . 1 . .
Cl Cl2 0.71562(15) 0.01533(3) -0.04771(12) 0.0778(3) Uani d . 1 . .
F F1 0.7577(4) 0.25674(8) 0.9556(3) 0.0964(7) Uani d . 1 . .
N N1 0.7523(3) 0.21787(8) 0.4805(3) 0.0482(5) Uani d . 1 . .
N N2 0.7956(3) 0.24975(8) 0.6285(3) 0.0506(6) Uani d D 1 . .
O O1 0.5927(3) 0.31235(8) 0.4527(3) 0.0707(6) Uani d . 1 . .
C C1 0.7912(4) 0.13485(10) 0.3799(3) 0.0439(6) Uani d . 1 . .
C C2 0.8097(4) 0.08305(11) 0.4195(3) 0.0482(6) Uani d . 1 . .
C C3 0.7842(4) 0.04630(10) 0.2903(4) 0.0523(6) Uani d . 1 . .
H H3 0.7953 0.0117 0.3203 0.063 Uiso calc R 1 . .
C C4 0.7417(4) 0.06205(11) 0.1141(4) 0.0526(7) Uani d . 1 . .
C C5 0.7245(4) 0.11280(11) 0.0675(4) 0.0540(7) Uani d . 1 . .
H H5 0.6977 0.1228 -0.0513 0.065 Uiso calc R 1 . .
C C6 0.7475(4) 0.14872(11) 0.1991(4) 0.0517(6) Uani d . 1 . .
H H6 0.7336 0.1832 0.1675 0.062 Uiso calc R 1 . .
C C7 0.8217(4) 0.17291(10) 0.5209(3) 0.0479(6) Uani d . 1 . .
H H7 0.8938 0.1640 0.6434 0.058 Uiso calc R 1 . .
C C8 0.7067(4) 0.29579(10) 0.6032(3) 0.0479(6) Uani d . 1 . .
C C9 0.7558(4) 0.32662(10) 0.7740(3) 0.0475(6) Uani d . 1 . .
C C10 0.7779(4) 0.30700(12) 0.9386(4) 0.0581(7) Uani d . 1 . .
C C11 0.8167(5) 0.33677(16) 1.0910(4) 0.0761(10) Uani d . 1 . .
H H11 0.8316 0.3221 1.2011 0.091 Uiso calc R 1 . .
C C12 0.8328(5) 0.38854(17) 1.0753(5) 0.0832(11) Uani d . 1 . .
H H12 0.8592 0.4095 1.1762 0.100 Uiso calc R 1 . .
C C13 0.8106(5) 0.40961(14) 0.9143(6) 0.0796(10) Uani d . 1 . .
H H13 0.8231 0.4448 0.9066 0.096 Uiso calc R 1 . .
C C14 0.7696(4) 0.37967(11) 0.7614(5) 0.0615(8) Uani d . 1 . .
H H14 0.7514 0.3947 0.6510 0.074 Uiso calc R 1 . .
H H2 0.886(4) 0.2381(12) 0.736(2) 0.080 Uiso d D 1 . .

loop_
_atom_site_aniso_label
_atom_site_aniso_U_11
_atom_site_aniso_U_22
_atom_site_aniso_U_33
_atom_site_aniso_U_12
_atom_site_aniso_U_13
_atom_site_aniso_U_23
Cl1 0.1180(7) 0.0635(5) 0.0493(4) 0.0186(4) 0.0401(5) 0.0144(3)
Cl2 0.1043(7) 0.0760(6) 0.0646(5) -0.0129(5) 0.0469(5) -0.0227(4)
F1 0.143(2) 0.0761(14) 0.0794(14) 0.0124(13) 0.0558(14) 0.0170(11)
N1 0.0445(12) 0.0506(13) 0.0370(11) 0.0004(10) 0.0050(9) -0.0031(9)
N2 0.0505(13) 0.0511(13) 0.0332(11) 0.0077(10) 0.0012(9) -0.0017(9)
O1 0.0788(14) 0.0604(12) 0.0421(11) 0.0151(11) -0.0044(10) 0.0048(9)
C1 0.0374(12) 0.0507(14) 0.0375(13) 0.0004(11) 0.0099(10) 0.0028(11)
C2 0.0493(14) 0.0553(15) 0.0397(13) 0.0055(12) 0.0186(11) 0.0053(11)
C3 0.0584(16) 0.0474(15) 0.0552(16) -0.0029(12) 0.0281(14) -0.0016(12)
C4 0.0500(15) 0.0631(17) 0.0470(15) -0.0085(12) 0.0227(12) -0.0117(12)
C5 0.0581(16) 0.0636(17) 0.0360(13) -0.0107(13) 0.0158(12) -0.0011(12)
C6 0.0510(15) 0.0538(15) 0.0430(14) -0.0041(12) 0.0127(12) 0.0047(12)
C7 0.0445(14) 0.0536(15) 0.0369(13) 0.0043(12) 0.0087(11) 0.0011(11)
C8 0.0409(13) 0.0505(15) 0.0410(14) 0.0012(11) 0.0064(11) 0.0019(11)
C9 0.0321(12) 0.0548(15) 0.0437(14) 0.0054(11) 0.0044(10) -0.0010(11)
C10 0.0510(16) 0.0625(18) 0.0527(16) 0.0142(13) 0.0140(13) 0.0033(14)
C11 0.063(2) 0.109(3) 0.0447(17) 0.0231(19) 0.0124(14) -0.0059(17)
C12 0.062(2) 0.096(3) 0.072(2) 0.0140(19) 0.0088(18) -0.035(2)
C13 0.061(2) 0.064(2) 0.099(3) 0.0019(16) 0.0197(19) -0.025(2)
C14 0.0491(16) 0.0514(16) 0.073(2) 0.0019(12) 0.0147(14) -0.0084(14)

loop_
_atom_type_symbol
_atom_type_description
_atom_type_scat_dispersion_real
_atom_type_scat_dispersion_imag
_atom_type_scat_source
C C 0.0033 0.0016 'International Tables Vol C Tables 4.2.6.8 and 6.1.1.4'
H H 0.0000 0.0000 'International Tables Vol C Tables 4.2.6.8 and 6.1.1.4'
N N 0.0061 0.0033 'International Tables Vol C Tables 4.2.6.8 and 6.1.1.4'
O O 0.0106 0.0060 'International Tables Vol C Tables 4.2.6.8 and 6.1.1.4'
F F 0.0171 0.0103 'International Tables Vol C Tables 4.2.6.8 and 6.1.1.4'
Cl Cl 0.1484 0.1585 'International Tables Vol C Tables 4.2.6.8 and 6.1.1.4'

loop_
_geom_angle_atom_site_label_1
_geom_angle_atom_site_label_2
_geom_angle_atom_site_label_3
_geom_angle_site_symmetry_1
_geom_angle_site_symmetry_3
_geom_angle
_geom_angle_publ_flag
C7 N1 N2 . . 114.8(2) ?
C8 N2 N1 . . 119.5(2) ?
C8 N2 H2 . . 124(2) ?
N1 N2 H2 . . 116(2) ?
C2 C1 C6 . . 116.8(2) ?
C2 C1 C7 . . 121.4(2) ?
C6 C1 C7 . . 121.9(2) ?
C3 C2 C1 . . 122.8(2) ?
C3 C2 Cl1 . . 117.1(2) ?
C1 C2 Cl1 . . 120.1(2) ?
C2 C3 C4 . . 118.1(3) ?
C2 C3 H3 . . 120.9 ?
C4 C3 H3 . . 120.9 ?
C5 C4 C3 . . 121.7(2) ?
C5 C4 Cl2 . . 120.4(2) ?
C3 C4 Cl2 . . 117.9(2) ?
C4 C5 C6 . . 118.9(2) ?
C4 C5 H5 . . 120.5 ?
C6 C5 H5 . . 120.5 ?
C5 C6 C1 . . 121.8(3) ?
C5 C6 H6 . . 119.1 ?
C1 C6 H6 . . 119.1 ?
N1 C7 C1 . . 121.4(2) ?
N1 C7 H7 . . 119.3 ?
C1 C7 H7 . . 119.3 ?
O1 C8 N2 . . 123.3(2) ?
O1 C8 C9 . . 121.2(2) ?
N2 C8 C9 . . 115.5(2) ?
C10 C9 C14 . . 117.4(3) ?
C10 C9 C8 . . 125.0(3) ?
C14 C9 C8 . . 117.5(2) ?
F1 C10 C9 . . 119.7(3) ?
F1 C10 C11 . . 117.0(3) ?
C9 C10 C11 . . 123.3(3) ?
C12 C11 C10 . . 118.0(3) ?
C12 C11 H11 . . 121.0 ?
C10 C11 H11 . . 121.0 ?
C13 C12 C11 . . 120.7(3) ?
C13 C12 H12 . . 119.7 ?
C11 C12 H12 . . 119.7 ?
C12 C13 C14 . . 121.1(3) ?
C12 C13 H13 . . 119.4 ?
C14 C13 H13 . . 119.4 ?
C13 C14 C9 . . 119.5(3) ?
C13 C14 H14 . . 120.3 ?
C9 C14 H14 . . 120.3 ?

loop_
_geom_bond_atom_site_label_1
_geom_bond_atom_site_label_2
_geom_bond_site_symmetry_2
_geom_bond_distance
_geom_bond_publ_flag
Cl1 C2 . 1.738(3) ?
Cl2 C4 . 1.738(3) ?
F1 C10 . 1.336(4) ?
N1 C7 . 1.265(3) ?
N1 N2 . 1.379(3) ?
N2 C8 . 1.339(3) ?
N2 H2 . 0.893(10) ?
O1 C8 . 1.222(3) ?
C1 C2 . 1.385(4) ?
C1 C6 . 1.401(4) ?
C1 C7 . 1.455(3) ?
C2 C3 . 1.371(4) ?
C3 C4 . 1.382(4) ?
C3 H3 . 0.9300 ?
C4 C5 . 1.370(4) ?
C5 C6 . 1.373(4) ?
C5 H5 . 0.9300 ?
C6 H6 . 0.9300 ?
C7 H7 . 0.9300 ?
C8 C9 . 1.503(4) ?
C9 C10 . 1.367(4) ?
C9 C14 . 1.397(4) ?
C10 C11 . 1.379(4) ?
C11 C12 . 1.369(6) ?
C11 H11 . 0.9300 ?
C12 C13 . 1.355(6) ?
C12 H12 . 0.9300 ?
C13 C14 . 1.382(5) ?
C13 H13 . 0.9300 ?
C14 H14 . 0.9300 ?

loop_
_geom_hbond_atom_site_label_D
_geom_hbond_atom_site_label_H
_geom_hbond_atom_site_label_A
_geom_hbond_site_symmetry_A
_geom_hbond_distance_DH
_geom_hbond_distance_HA
_geom_hbond_distance_DA
_geom_hbond_angle_DHA
N2 H2 O1 4_666 0.893(10) 2.191(14) 3.054(3) 162(3)

loop_
_cod_related_entry_id
_cod_related_entry_database
_cod_related_entry_code
1 ChemSpider 7885977
